data_4108266
loop_
_publ_author_name
'Hiroyasu Furukawa'
'Jaheon Kim'
'Nathan W. Ockwig'
'Michael O'Keeffe'
'Omar M. Yaghi'

_publ_contact_author_address
; 
Department of Chemistry and Biochemistry
University of Caligornia-Los Angeles 
Los Angeles, CA 90095 
USA 
;
_publ_contact_author_email yaghi@chem.ucla.edu
_publ_contact_author_name 'Professor Omar M. Yaghi'
_publ_section_title
;
 Control of Vertex Geometry, Structure Dimensionality, Functionality, and
 Pore Metrics in the Reticular Synthesis of Crystalline Metal-Organic
 Frameworks and Polyhedra
;
_journal_name_full 'Journal of the American Chemical Society'
_journal_page_first 11650
_journal_page_last 11661
_journal_paper_doi 10.1021/ja803783c
_journal_volume 130
_journal_year 2008
_chemical_formula_sum 'C398 H518 Cu24 N22 O160'
_chemical_formula_weight 9695.30
_chemical_name_systematic
; 
 ? 
;
_space_group_IT_number 64
_symmetry_cell_setting orthorhombic
_symmetry_space_group_name_Hall '-C 2ac 2'
_symmetry_space_group_name_H-M 'C m c a'
_atom_sites_solution_hydrogens geom
_atom_sites_solution_primary direct
_atom_sites_solution_secondary difmap
_audit_creation_method SHELXL-97
_cell_angle_alpha 90.00
_cell_angle_beta 90.00
_cell_angle_gamma 90.00
_cell_formula_units_Z 4
_cell_length_a 40.654(13)
_cell_length_b 39.940(13)
_cell_length_c 28.935(9)
_cell_measurement_reflns_used 6985
_cell_measurement_temperature 258(2)
_cell_measurement_theta_max 21.09
_cell_measurement_theta_min 2.24
_cell_volume 46982(3)
_computing_cell_refinement 'Bruker SAINT'
_computing_data_collection 'Bruker SMART'
_computing_data_reduction 'Bruker SAINT'
_computing_molecular_graphics 'Bruker SHELXTL'
_computing_publication_material 'Bruker SHELXTL'
_computing_structure_refinement 'SHELXL-97 (Sheldrick, 1997)'
_computing_structure_solution 'SHELXS-97 (Sheldrick, 1990)'
_diffrn_ambient_temperature 258(2)
_diffrn_measured_fraction_theta_full 0.995
_diffrn_measured_fraction_theta_max 0.995
_diffrn_measurement_device_type 'Bruker APEX CCD'
_diffrn_measurement_method 'phi and omega scans'
_diffrn_radiation_monochromator graphite
_diffrn_radiation_source 'fine-focus sealed tube'
_diffrn_radiation_type MoK\a
_diffrn_radiation_wavelength 0.71073
_diffrn_reflns_av_R_equivalents 0.1486
_diffrn_reflns_av_sigmaI/netI 0.2076
_diffrn_reflns_limit_h_max 43
_diffrn_reflns_limit_h_min -43
_diffrn_reflns_limit_k_max 43
_diffrn_reflns_limit_k_min -43
_diffrn_reflns_limit_l_max 31
_diffrn_reflns_limit_l_min -31
_diffrn_reflns_number 108527
_diffrn_reflns_theta_full 22.59
_diffrn_reflns_theta_max 22.59
_diffrn_reflns_theta_min 1.00
_diffrn_standards_decay_% none
_exptl_absorpt_coefficient_mu 1.148
_exptl_absorpt_correction_type empirical
_exptl_absorpt_process_details
;
SADABS; Sheldrick, 1996
ratio of minimum to maximum apparent transmission:  0.686360 
;
_exptl_crystal_colour blue
_exptl_crystal_density_diffrn 1.371
_exptl_crystal_description prism
_exptl_crystal_F_000 20144
_exptl_crystal_size_max 0.30
_exptl_crystal_size_mid 0.15
_exptl_crystal_size_min 0.05
_refine_diff_density_max 0.810
_refine_diff_density_min -0.855
_refine_diff_density_rms 0.147
_refine_ls_extinction_method none
_refine_ls_goodness_of_fit_ref 0.979
_refine_ls_matrix_type full
_refine_ls_number_parameters 1146
_refine_ls_number_reflns 15741
_refine_ls_number_restraints 168
_refine_ls_restrained_S_all 0.995
_refine_ls_R_factor_all 0.2190
_refine_ls_R_factor_gt 0.0779
_refine_ls_shift/su_max 1.527
_refine_ls_shift/su_mean 0.018
_refine_ls_structure_factor_coef Fsqd
_refine_ls_weighting_details 'calc w=1/[\s^2^(Fo^2^)+(0.1234P)^2^+0.0000P] where P=(Fo^2^+2Fc^2^)/3'
_refine_ls_weighting_scheme calc
_refine_ls_wR_factor_gt 0.2221
_refine_ls_wR_factor_ref 0.2607
_reflns_number_gt 6456
_reflns_number_total 15741
_reflns_threshold_expression >2sigma(I)
_cod_data_source_file ja803783c_si_004.cif
_cod_data_source_block MOP-17
_cod_original_cell_volume 46982(26)
_cod_database_code 4108266

loop_
_symmetry_equiv_pos_as_xyz
'x, y, z'
'-x, -y+1/2, z+1/2'
'x, -y, -z'
'-x, y+1/2, -z+1/2'
'x+1/2, y+1/2, z'
'-x+1/2, -y+1, z+1/2'
'x+1/2, -y+1/2, -z'
'-x+1/2, y+1, -z+1/2'
'-x, -y, -z'
'x, y-1/2, -z-1/2'
'-x, y, z'
'x, -y-1/2, z-1/2'
'-x+1/2, -y+1/2, -z'
'x+1/2, y, -z-1/2'
'-x+1/2, y+1/2, z'
'x+1/2, -y, z-1/2'

loop_
_atom_site_label
_atom_site_type_symbol
_atom_site_fract_x
_atom_site_fract_y
_atom_site_fract_z
_atom_site_U_iso_or_equiv
_atom_site_adp_type
_atom_site_occupancy
_atom_site_symmetry_multiplicity
_atom_site_calc_flag
_atom_site_refinement_flags
Cu1 Cu 0.68502(4) 0.18730(4) 0.04873(5) 0.0503(5) Uani 1 1 d .
Cu2 Cu 0.68700(4) -0.03339(4) 0.25190(6) 0.0527(5) Uani 1 1 d .
Cu3 Cu 0.64173(4) -0.02473(4) 0.18782(6) 0.0549(5) Uani 1 1 d .
Cu4 Cu 0.5000 0.21838(5) -0.20476(8) 0.0507(6) Uani 1 2 d S
Cu5 Cu 0.63958(4) 0.14122(4) 0.03664(5) 0.0505(5) Uani 1 1 d .
Cu6 Cu 0.5000 0.14907(5) 0.30655(8) 0.0546(7) Uani 1 2 d S
Cu7 Cu 0.5000 0.16528(5) -0.15174(8) 0.0561(7) Uani 1 2 d S
Cu8 Cu 0.5000 0.11345(5) 0.22971(8) 0.0583(7) Uani 1 2 d S
O1 O 0.7099(2) 0.0047(2) 0.2211(3) 0.066(3) Uani 1 1 d .
O2 O 0.7084(2) 0.0634(2) -0.2078(3) 0.071(3) Uani 1 1 d .
O3 O 0.5341(2) 0.1439(2) 0.2100(3) 0.079(3) Uani 1 1 d .
O4 O 0.3395(2) -0.0026(2) 0.2878(3) 0.069(3) Uani 1 1 d .
O5 O 0.6580(2) 0.0703(2) -0.2717(3) 0.067(3) Uani 1 1 d .
O6 O 0.3786(2) 0.0055(2) 0.2330(4) 0.070(3) Uani 1 1 d .
O7 O 0.6193(2) 0.0626(2) -0.2177(4) 0.072(3) Uani 1 1 d .
O8 O 0.6684(2) 0.0573(2) -0.1532(3) 0.067(3) Uani 1 1 d .
O9 O 0.6712(2) 0.01121(19) 0.1680(3) 0.059(2) Uani 1 1 d .
O10 O 0.7036(2) 0.1707(2) -0.0100(3) 0.065(3) Uani 1 1 d .
O11 O 0.6672(2) 0.1288(2) -0.0166(3) 0.059(2) Uani 1 1 d .
O12 O 0.7076(2) 0.1510(2) 0.0827(3) 0.065(3) Uani 1 1 d .
O13 O 0.5337(2) 0.1755(2) 0.2744(3) 0.072(3) Uani 1 1 d .
O14 O 0.6665(2) 0.1130(2) 0.0762(3) 0.064(3) Uani 1 1 d .
O15 O 0.6593(2) 0.1981(2) 0.1048(3) 0.064(3) Uani 1 1 d .
O16 O 0.6194(2) 0.1607(2) 0.0924(3) 0.059(2) Uani 1 1 d .
O17 O 0.6184(2) 0.1758(2) -0.0021(3) 0.058(2) Uani 1 1 d .
O18 O 0.6548(2) 0.2158(2) 0.0118(3) 0.065(3) Uani 1 1 d .
O19 O 0.5335(2) 0.1483(2) -0.1942(3) 0.068(3) Uani 1 1 d .
O20 O 0.5333(2) 0.2368(2) -0.1624(3) 0.061(3) Uani 1 1 d .
O21 O 0.5338(2) 0.1911(2) -0.1182(3) 0.064(3) Uani 1 1 d .
O22 O 0.4661(2) 0.1176(2) 0.3259(3) 0.076(3) Uani 1 1 d .
O23 O 0.4663(2) 0.0879(2) 0.2612(4) 0.072(3) Uani 1 1 d .
O24 O 0.5341(2) 0.1933(2) -0.2376(3) 0.070(3) Uani 1 1 d .
C1 C 0.3664(4) 0.0101(3) 0.2726(7) 0.071(4) Uani 1 1 d .
C2 C 0.5449(3) 0.1666(4) 0.2345(5) 0.060(4) Uani 1 1 d .
C3 C 0.5440(4) 0.1658(4) -0.2273(5) 0.059(4) Uani 1 1 d .
C4 C 0.5432(3) 0.2197(4) -0.1295(5) 0.052(4) Uani 1 1 d .
C5 C 0.6918(4) 0.1460(4) -0.0298(5) 0.055(4) Uani 1 1 d .
C6 C 0.6938(4) 0.0707(3) -0.1699(6) 0.061(4) Uani 1 1 d .
C7 C 0.6931(4) 0.1223(3) 0.0909(4) 0.057(4) Uani 1 1 d .
C8 C 0.6139(4) 0.1081(3) -0.2669(5) 0.058(4) Uani 1 1 d .
C9 C 0.6170(3) 0.1936(3) 0.1594(5) 0.053(4) Uani 1 1 d .
C10 C 0.6954(3) 0.1090(3) -0.1006(5) 0.063(4) Uani 1 1 d .
H10 H 0.6773 0.0971 -0.0898 0.076 Uiso 1 1 calc R
C11 C 0.5740(3) 0.1860(4) 0.2175(5) 0.057(4) Uani 1 1 d .
C12 C 0.6333(3) 0.1835(4) 0.1155(5) 0.051(4) Uani 1 1 d .
C13 C 0.6321(4) 0.0778(3) -0.2511(5) 0.060(4) Uani 1 1 d .
C14 C 0.6295(3) 0.2042(4) -0.0078(5) 0.052(4) Uani 1 1 d .
C15 C 0.6115(4) 0.2269(4) -0.0392(5) 0.062(4) Uani 1 1 d .
C16 C 0.5856(3) 0.2150(3) -0.0661(5) 0.058(4) Uani 1 1 d .
H16 H 0.5793 0.1929 -0.0619 0.069 Uiso 1 1 calc R
C17 C 0.6143(4) 0.2303(4) 0.2267(5) 0.071(4) Uani 1 1 d D
C18 C 0.5883(4) 0.1205(3) -0.2426(5) 0.067(4) Uani 1 1 d .
H18 H 0.5810 0.1088 -0.2168 0.081 Uiso 1 1 calc R
C19 C 0.7072(4) 0.1358(3) -0.0734(5) 0.065(4) Uani 1 1 d .
C20 C 0.5893(3) 0.1768(3) 0.1759(5) 0.059(4) Uani 1 1 d .
H20 H 0.5807 0.1591 0.1588 0.070 Uiso 1 1 calc R
C21 C 0.5862(4) 0.2135(4) 0.2428(5) 0.072(4) Uani 1 1 d .
H21 H 0.5758 0.2204 0.2697 0.087 Uiso 1 1 calc R
C22 C 0.6296(3) 0.2200(4) 0.1856(5) 0.071(4) Uani 1 1 d .
H22 H 0.6485 0.2310 0.1756 0.085 Uiso 1 1 calc R
C23 C 0.3846(4) 0.0320(4) 0.3034(6) 0.067(4) Uani 1 1 d .
C24 C 0.7457(3) 0.0575(3) 0.1846(5) 0.060(4) Uani 1 1 d .
H24 H 0.7568 0.0436 0.2050 0.072 Uiso 1 1 calc R
C25 C 0.7597(3) 0.0867(4) 0.1684(5) 0.070(4) Uani 1 1 d D
C26 C 0.5718(4) 0.1511(4) -0.2554(5) 0.068(4) Uani 1 1 d .
C27 C 0.7433(4) 0.1079(3) 0.1384(5) 0.059(4) Uani 1 1 d .
H27 H 0.7529 0.1280 0.1294 0.071 Uiso 1 1 calc R
C28 C 0.6980(4) 0.0197(3) 0.1879(5) 0.057(4) Uani 1 1 d .
C29 C 0.5787(4) 0.2671(4) -0.1023(5) 0.076(5) Uani 1 1 d .
H29 H 0.5691 0.2811 -0.1242 0.091 Uiso 1 1 calc R
C30 C 0.7132(4) 0.0994(3) 0.1223(4) 0.054(4) Uani 1 1 d .
C31 C 0.5688(4) 0.2336(4) -0.0986(5) 0.063(4) Uani 1 1 d .
C32 C 0.3740(4) 0.0366(4) 0.3487(7) 0.105(6) Uani 1 1 d .
H32 H 0.3565 0.0241 0.3598 0.126 Uiso 1 1 calc R
C33 C 0.3888(6) 0.0590(5) 0.3770(7) 0.133(8) Uani 1 1 d D
C34 C 0.4276(4) 0.0730(4) 0.3173(6) 0.071(4) Uani 1 1 d .
C35 C 0.4113(4) 0.0501(3) 0.2890(5) 0.063(4) Uani 1 1 d .
H35 H 0.4189 0.0470 0.2590 0.076 Uiso 1 1 calc R
C36 C 0.7152(3) 0.0501(3) 0.1696(5) 0.052(4) Uani 1 1 d .
C37 C 0.7094(4) 0.0994(3) -0.1430(5) 0.061(4) Uani 1 1 d .
C38 C 0.6985(3) 0.0701(3) 0.1380(4) 0.051(4) Uani 1 1 d .
H38 H 0.6777 0.0641 0.1276 0.061 Uiso 1 1 calc R
C39 C 0.6240(4) 0.1252(4) -0.3053(5) 0.086(5) Uani 1 1 d .
H39 H 0.6418 0.1174 -0.3224 0.103 Uiso 1 1 calc R
C40 C 0.6198(4) 0.2593(3) -0.0438(5) 0.080(5) Uani 1 1 d .
H40 H 0.6373 0.2680 -0.0268 0.096 Uiso 1 1 calc R
C41 C 0.4560(3) 0.0949(4) 0.2996(6) 0.059(4) Uani 1 1 d .
C42 C 0.5828(4) 0.1671(4) -0.2950(5) 0.083(5) Uani 1 1 d .
H42 H 0.5728 0.1868 -0.3050 0.099 Uiso 1 1 calc R
C43 C 0.7461(4) 0.1437(5) -0.1362(7) 0.113(7) Uani 1 1 d D
C44 C 0.7338(4) 0.1527(4) -0.0931(6) 0.093(5) Uani 1 1 d .
H44 H 0.7434 0.1704 -0.0771 0.112 Uiso 1 1 calc R
C45 C 0.6029(4) 0.2792(3) -0.0731(6) 0.094(6) Uani 1 1 d D
C46 C 0.6078(4) 0.1539(4) -0.3186(5) 0.090(5) Uani 1 1 d D
C47 C 0.4161(5) 0.0767(4) 0.3626(7) 0.108(6) Uani 1 1 d .
H47 H 0.4268 0.0911 0.3830 0.129 Uiso 1 1 calc R
C58 C 0.7354(4) 0.1168(4) -0.1594(5) 0.087(5) Uani 1 1 d .
H58 H 0.7457 0.1102 -0.1866 0.105 Uiso 1 1 calc R
O1_1 O 0.6203(4) 0.1688(3) -0.3586(5) 0.146(5) Uani 1 1 d DU
C1_1 C 0.6039(7) 0.1997(5) -0.3732(9) 0.250(12) Uani 1 1 d DU
H1A_1 H 0.6008 0.2145 -0.3470 0.301 Uiso 1 1 calc R
H1B_1 H 0.5825 0.1947 -0.3865 0.301 Uiso 1 1 calc R
C2_1 C 0.6260(11) 0.2160(9) -0.4089(15) 0.375(18) Uani 1 1 d DU
H2_1 H 0.6188 0.2343 -0.4258 0.450 Uiso 1 1 calc R
C3_1 C 0.6571(9) 0.2030(14) -0.4158(19) 0.52(3) Uani 1 1 d DU
H3A_1 H 0.6641 0.1846 -0.3987 0.624 Uiso 1 1 calc R
H3B_1 H 0.6710 0.2126 -0.4376 0.624 Uiso 1 1 calc R
O1_2 O 0.6116(3) 0.3134(3) -0.0743(5) 0.150(6) Uani 1 1 d D
C1_2 C 0.5985(6) 0.3348(5) -0.1088(9) 0.195(14) Uani 1 1 d D
H1A_2 H 0.5999 0.3578 -0.0983 0.234 Uiso 1 1 calc R
H1B_2 H 0.5755 0.3295 -0.1135 0.234 Uiso 1 1 calc R
C2_2 C 0.6165(10) 0.3316(7) -0.1544(9) 0.27(2) Uani 1 1 d DU
H2_2 H 0.6107 0.3460 -0.1782 0.322 Uiso 1 1 calc R
C3_2 C 0.6402(12) 0.3090(13) -0.1621(16) 0.47(4) Uani 1 1 d DU
H3A_2 H 0.6464 0.2943 -0.1388 0.559 Uiso 1 1 calc R
H3B_2 H 0.6504 0.3081 -0.1908 0.559 Uiso 1 1 calc R
O1_3 O 0.6287(2) 0.2571(3) 0.2478(4) 0.104(4) Uani 1 1 d D
C1_3 C 0.6152(4) 0.2677(4) 0.2908(6) 0.112(7) Uani 1 1 d D
H1A_3 H 0.6150 0.2494 0.3128 0.134 Uiso 1 1 calc R
H1B_3 H 0.5929 0.2757 0.2866 0.134 Uiso 1 1 calc R
C2_3 C 0.6370(5) 0.2956(5) 0.3076(7) 0.143(9) Uani 1 1 d D
H2_3 H 0.6397 0.3141 0.2884 0.172 Uiso 1 1 calc R
C3_3 C 0.6527(6) 0.2957(8) 0.3476(8) 0.26(2) Uani 1 1 d D
H3A_3 H 0.6506 0.2776 0.3676 0.317 Uiso 1 1 calc R
H3B_3 H 0.6658 0.3138 0.3558 0.317 Uiso 1 1 calc R
O1_4 O 0.7908(3) 0.0987(2) 0.1812(4) 0.094(3) Uani 1 1 d D
C1_4 C 0.8079(4) 0.0830(4) 0.2169(6) 0.106(6) Uani 1 1 d D
H1A_4 H 0.8125 0.0599 0.2088 0.127 Uiso 1 1 calc R
H1B_4 H 0.7949 0.0833 0.2450 0.127 Uiso 1 1 calc R
C2_4 C 0.8395(4) 0.1020(4) 0.2239(7) 0.122(7) Uani 1 1 d D
H2_4 H 0.8537 0.1055 0.1991 0.146 Uiso 1 1 calc R
C3_4 C 0.8470(6) 0.1136(6) 0.2647(8) 0.196(13) Uani 1 1 d D
H3A_4 H 0.8328 0.1102 0.2894 0.235 Uiso 1 1 calc R
H3B_4 H 0.8665 0.1254 0.2690 0.235 Uiso 1 1 calc R
O1_5 O 0.7731(4) 0.1626(4) -0.1486(5) 0.188(7) Uani 1 1 d DU
C1_5 C 0.7886(8) 0.1514(6) -0.1892(9) 0.274(13) Uani 1 1 d DU
H1A_5 H 0.7764 0.1327 -0.2020 0.328 Uiso 1 1 calc R
H1B_5 H 0.8107 0.1437 -0.1820 0.328 Uiso 1 1 calc R
C2_5 C 0.7901(10) 0.1790(8) -0.2236(9) 0.321(16) Uani 1 1 d DU
H2_5 H 0.7822 0.1768 -0.2536 0.385 Uiso 1 1 calc R
C3_5 C 0.8035(10) 0.2066(8) -0.2085(13) 0.37(2) Uani 1 1 d DU
H3A_5 H 0.8112 0.2078 -0.1782 0.443 Uiso 1 1 calc R
H3B_5 H 0.8054 0.2250 -0.2279 0.443 Uiso 1 1 calc R
O1_6 O 0.3811(5) 0.0636(5) 0.4239(6) 0.221(10) Uani 1 1 d D
C1_6 C 0.3566(9) 0.0430(11) 0.4459(18) 0.35(4) Uani 0.50 1 d PDU
H1A_6 H 0.3589 0.0444 0.4792 0.417 Uiso 0.50 1 calc PR
H1B_6 H 0.3597 0.0198 0.4369 0.417 Uiso 0.50 1 calc PR
C2_6 C 0.3227(9) 0.0543(13) 0.4319(13) 0.40(3) Uani 1 1 d DU
H2_6 H 0.3136 0.0463 0.4046 0.484 Uiso 1 1 calc R
C3_6 C 0.3053(14) 0.0759(16) 0.458(2) 0.65(4) Uani 1 1 d DU
H3A_6 H 0.3142 0.0840 0.4858 0.774 Uiso 1 1 calc R
H3B_6 H 0.2844 0.0826 0.4491 0.774 Uiso 1 1 calc R
O1_7 O 0.5000 0.2603(3) -0.2511(4) 0.065(4) Uani 1 2 d SDU
C1_7 C 0.5000 0.2610(6) -0.2981(7) 0.152(10) Uani 1 2 d SDU
H1A_7 H 0.5191 0.2742 -0.3068 0.182 Uiso 0.50 1 calc PR
H1B_7 H 0.4809 0.2742 -0.3068 0.182 Uiso 0.50 1 calc PR
C2_7 C 0.5000 0.2333(9) -0.3281(10) 0.31(2) Uani 1 2 d SDU
H2A_7 H 0.5205 0.2216 -0.3255 0.466 Uiso 0.50 1 calc PR
H2B_7 H 0.4972 0.2409 -0.3594 0.466 Uiso 0.50 1 calc PR
H2C_7 H 0.4823 0.2186 -0.3201 0.466 Uiso 0.50 1 calc PR
O1_8 O 0.7243(3) -0.0393(3) 0.3038(3) 0.081(3) Uani 1 1 d D
C1_8 C 0.7210(6) -0.0311(7) 0.3513(7) 0.30(2) Uani 1 1 d DU
H1A_8 H 0.7171 -0.0072 0.3539 0.360 Uiso 1 1 calc R
H1B_8 H 0.7417 -0.0359 0.3667 0.360 Uiso 1 1 calc R
C2_8 C 0.6946(8) -0.0489(10) 0.3757(12) 0.41(2) Uani 1 1 d DU
H2A_8 H 0.6818 -0.0614 0.3538 0.613 Uiso 1 1 calc R
H2B_8 H 0.6807 -0.0330 0.3911 0.613 Uiso 1 1 calc R
H2C_8 H 0.7040 -0.0639 0.3980 0.613 Uiso 1 1 calc R
O1_9 O 0.7234(3) 0.2237(3) 0.0596(4) 0.107(4) Uani 1 1 d DU
C1_9 C 0.7446(8) 0.2381(10) 0.0922(10) 0.339(16) Uani 1 1 d DU
H1A_9 H 0.7510 0.2216 0.1151 0.407 Uiso 1 1 calc R
H1B_9 H 0.7340 0.2566 0.1077 0.407 Uiso 1 1 calc R
C2_9 C 0.7755(9) 0.2506(13) 0.0641(17) 0.51(3) Uani 1 1 d DU
H2A_9 H 0.7952 0.2447 0.0805 0.768 Uiso 1 1 calc R
H2B_9 H 0.7744 0.2744 0.0605 0.768 Uiso 1 1 calc R
H2C_9 H 0.7756 0.2401 0.0342 0.768 Uiso 1 1 calc R
O1_10 O 0.5000 0.1814(5) 0.3664(6) 0.140(7) Uani 1 2 d SDU
C1_10 C 0.5000 0.2031(9) 0.4045(10) 0.340(18) Uani 1 2 d SDU
H1A_10 H 0.4808 0.2174 0.4017 0.409 Uiso 0.50 1 calc PR
H1B_10 H 0.5192 0.2174 0.4017 0.409 Uiso 0.50 1 calc PR
C2_10 C 0.5000 0.1884(14) 0.4539(10) 0.37(3) Uani 1 2 d SDU
H2A_10 H 0.4887 0.2034 0.4744 0.556 Uiso 0.50 1 calc PR
H2B_10 H 0.5223 0.1855 0.4642 0.556 Uiso 0.50 1 calc PR
H2C_10 H 0.4890 0.1671 0.4538 0.556 Uiso 0.50 1 calc PR
O1_11 O 0.5000 0.1243(4) -0.1038(5) 0.130(7) Uani 1 2 d S
O1_12 O 0.6014(3) 0.1034(3) 0.0245(4) 0.134(5) Uani 1 1 d .
O1_13 O 0.5000 0.0844(4) 0.1655(5) 0.140(7) Uani 1 2 d S
O1_14 O 0.6073(3) -0.0175(3) 0.1305(5) 0.141(5) Uani 1 1 d .
O1_15 O 0.6092(7) 0.1291(8) -0.1189(10) 0.180(12) Uiso 0.50 1 d PD
C1_15 C 0.5933(8) 0.1015(7) -0.1026(11) 0.101(11) Uiso 0.50 1 d PD
C2_15 C 0.5709(9) 0.1181(10) -0.0678(13) 0.159(17) Uiso 0.50 1 d PD
O1_16 O 0.5000 -0.006(2) 0.226(5) 1.21(15) Uiso 1 2 d SD
C1_16 C 0.4760(10) -0.033(2) 0.231(3) 0.33(4) Uiso 0.50 1 d PD
C2_16 C 0.5000 -0.063(2) 0.231(3) 0.49(6) Uiso 1 2 d SD
O1_17 O 0.7174(13) 0.0367(13) 0.0098(18) 0.33(3) Uiso 0.50 1 d PD
C1_17 C 0.6830(12) 0.0321(14) 0.006(2) 0.20(2) Uiso 0.50 1 d PD
C2_17 C 0.6795(17) 0.008(2) -0.036(2) 0.34(4) Uiso 0.50 1 d PD
O1_18 O 0.5641(11) 0.0677(15) 0.1518(19) 0.38(3) Uiso 0.50 1 d PD
C1_18 C 0.5969(10) 0.0785(9) 0.1517(13) 0.130(14) Uiso 0.50 1 d PD
C2_18 C 0.6112(12) 0.0622(14) 0.1092(17) 0.23(3) Uiso 0.50 1 d PD
O1_19 O 0.5000 0.1384(13) -0.353(2) 0.41(3) Uiso 1 2 d SD
C1_19 C 0.5000 0.117(3) -0.391(3) 0.65(9) Uiso 1 2 d SD
C2_19 C 0.5000 0.081(2) -0.377(8) 2.0(5) Uiso 1 2 d SD
O1_20 O 0.5000 0.0571(17) 0.433(2) 0.56(4) Uiso 1 2 d SD
C1_20 C 0.5000 0.0222(18) 0.439(3) 1.07(19) Uiso 1 2 d SD
C2_20 C 0.5000 0.004(2) 0.393(4) 0.77(10) Uiso 1 2 d SD
O1_21 O 0.7841(5) 0.1848(17) 0.244(2) 0.36(3) Uiso 0.50 1 d PD
C1_21 C 0.7500 0.185(4) 0.2500 0.78(10) Uiso 1 2 d SD
C2_21 C 0.7314(13) 0.1921(15) 0.2050(16) 0.22(2) Uiso 0.50 1 d PD
O1_22 O 0.5403(11) 0.2010(12) 0.0573(16) 0.29(2) Uiso 0.50 1 d PD
C1_22 C 0.5227(13) 0.1712(10) 0.0501(16) 0.46(3) Uiso 1 1 d D
C2_22 C 0.5000 0.1761(16) 0.008(2) 0.40(4) Uiso 1 2 d SD
O1W_23 O 0.5816(13) -0.0506(13) 0.3782(18) 0.33(3) Uiso 0.50 1 d P
O2W_23 O 0.6997(14) 0.1533(15) -0.527(2) 0.36(3) Uiso 0.50 1 d P
O3W_23 O 0.7839(14) 0.2088(14) -0.010(2) 0.34(3) Uiso 0.50 1 d P

loop_
_atom_site_aniso_label
_atom_site_aniso_U_11
_atom_site_aniso_U_22
_atom_site_aniso_U_33
_atom_site_aniso_U_23
_atom_site_aniso_U_13
_atom_site_aniso_U_12
Cu1 0.0577(10) 0.0408(9) 0.0524(10) 0.0032(8) -0.0047(9) -0.0104(8)
Cu2 0.0533(10) 0.0438(9) 0.0610(11) 0.0044(8) -0.0173(9) -0.0043(9)
Cu3 0.0548(10) 0.0445(9) 0.0655(11) 0.0033(8) -0.0185(9) -0.0043(9)
Cu4 0.0519(14) 0.0379(12) 0.0621(16) 0.0156(11) 0.000 0.000
Cu5 0.0563(10) 0.0435(9) 0.0516(10) 0.0039(8) -0.0068(9) -0.0114(8)
Cu6 0.0574(15) 0.0503(14) 0.0561(16) -0.0102(12) 0.000 0.000
Cu7 0.0570(15) 0.0409(13) 0.0704(17) 0.0173(12) 0.000 0.000
Cu8 0.0621(16) 0.0512(14) 0.0616(16) -0.0143(12) 0.000 0.000
O1 0.071(7) 0.059(6) 0.068(7) 0.023(5) -0.024(6) -0.016(5)
O2 0.077(7) 0.077(7) 0.058(7) -0.019(5) 0.025(6) -0.014(6)
O3 0.088(8) 0.075(7) 0.073(7) -0.029(6) 0.013(6) -0.012(6)
O4 0.060(7) 0.065(6) 0.082(7) -0.002(5) 0.012(6) -0.011(6)
O5 0.076(7) 0.053(6) 0.073(7) 0.009(5) 0.019(6) 0.018(5)
O6 0.063(7) 0.062(6) 0.085(8) -0.005(6) 0.023(6) -0.015(5)
O7 0.070(7) 0.057(6) 0.088(8) 0.004(6) 0.020(6) 0.017(5)
O8 0.078(7) 0.055(6) 0.067(7) -0.011(5) 0.014(6) -0.012(6)
O9 0.071(6) 0.045(5) 0.062(6) 0.015(4) -0.022(5) -0.007(5)
O10 0.076(7) 0.059(6) 0.059(6) -0.012(5) 0.002(5) -0.013(5)
O11 0.079(7) 0.051(6) 0.047(6) -0.017(4) 0.005(5) -0.004(5)
O12 0.070(7) 0.053(6) 0.071(7) 0.008(5) -0.016(5) -0.001(5)
O13 0.072(7) 0.072(7) 0.071(7) -0.013(6) 0.010(6) -0.012(5)
O14 0.065(7) 0.051(6) 0.076(7) 0.004(5) -0.019(6) -0.020(5)
O15 0.069(7) 0.060(6) 0.063(7) -0.005(5) 0.012(5) -0.009(6)
O16 0.062(6) 0.065(6) 0.051(6) -0.005(5) 0.002(5) -0.010(5)
O17 0.059(6) 0.045(5) 0.069(7) 0.013(5) -0.019(5) -0.012(5)
O18 0.070(7) 0.047(5) 0.077(7) 0.008(5) -0.012(6) -0.009(5)
O19 0.070(7) 0.047(6) 0.087(8) 0.011(5) 0.005(6) 0.021(5)
O20 0.057(6) 0.049(5) 0.078(7) 0.024(5) -0.017(5) -0.003(5)
O21 0.073(7) 0.051(6) 0.069(7) 0.015(5) -0.020(5) 0.001(5)
O22 0.085(8) 0.060(6) 0.084(8) -0.013(6) 0.001(6) -0.022(6)
O23 0.072(7) 0.062(6) 0.082(8) -0.030(6) 0.020(6) -0.010(5)
O24 0.080(7) 0.039(6) 0.092(8) 0.021(5) 0.006(6) 0.016(5)
C1 0.063(12) 0.043(9) 0.105(15) -0.008(10) -0.002(11) 0.002(9)
C2 0.053(10) 0.067(10) 0.060(12) 0.016(9) 0.007(9) 0.009(9)
C3 0.068(11) 0.045(9) 0.063(11) 0.007(8) 0.007(9) -0.002(9)
C4 0.032(8) 0.061(10) 0.062(10) 0.011(9) -0.008(7) -0.002(8)
C5 0.058(10) 0.056(10) 0.049(10) -0.003(8) -0.001(8) 0.009(9)
C6 0.074(12) 0.043(9) 0.066(11) -0.006(8) -0.009(9) -0.007(8)
C7 0.099(13) 0.027(8) 0.044(9) 0.003(7) 0.017(9) -0.009(9)
C8 0.072(10) 0.043(8) 0.060(11) 0.002(8) 0.025(8) 0.022(8)
C9 0.057(10) 0.038(8) 0.064(11) 0.004(8) 0.001(8) 0.008(8)
C10 0.049(9) 0.059(9) 0.081(12) 0.028(8) 0.007(8) -0.008(8)
C11 0.055(10) 0.062(9) 0.054(10) -0.013(8) 0.002(8) -0.005(8)
C12 0.048(10) 0.051(9) 0.055(10) 0.009(8) 0.003(8) 0.004(8)
C13 0.069(11) 0.047(9) 0.063(11) -0.005(8) 0.016(9) -0.005(8)
C14 0.035(8) 0.055(10) 0.066(10) 0.001(8) -0.002(8) -0.012(8)
C15 0.065(10) 0.067(11) 0.054(10) 0.017(8) -0.025(8) -0.005(8)
C16 0.064(10) 0.044(8) 0.065(10) 0.009(8) 0.015(8) 0.014(8)
C17 0.052(10) 0.093(12) 0.069(11) -0.026(10) 0.012(9) -0.008(9)
C18 0.079(11) 0.043(9) 0.080(11) 0.005(8) -0.016(9) 0.002(8)
C19 0.077(11) 0.033(8) 0.084(12) 0.000(8) -0.025(10) -0.019(8)
C20 0.064(10) 0.045(8) 0.067(11) -0.006(7) -0.013(9) 0.005(8)
C21 0.058(10) 0.104(12) 0.054(10) -0.009(10) 0.011(8) 0.004(10)
C22 0.045(9) 0.076(11) 0.092(13) 0.008(10) 0.009(9) -0.006(8)
C23 0.081(12) 0.060(10) 0.061(12) 0.007(9) 0.015(9) -0.006(10)
C24 0.048(9) 0.045(8) 0.086(11) 0.015(8) -0.025(8) -0.012(8)
C25 0.048(10) 0.060(10) 0.102(13) 0.002(9) -0.025(9) -0.011(9)
C26 0.077(11) 0.063(10) 0.065(11) 0.004(9) -0.001(9) 0.000(9)
C27 0.065(11) 0.044(8) 0.069(10) 0.013(7) -0.011(8) -0.008(8)
C28 0.065(10) 0.059(10) 0.047(10) -0.011(8) -0.014(8) -0.008(8)
C29 0.082(12) 0.056(10) 0.088(12) 0.025(9) -0.018(10) 0.001(9)
C30 0.071(11) 0.038(8) 0.053(9) 0.013(7) -0.003(8) -0.013(8)
C31 0.069(11) 0.056(10) 0.063(10) 0.024(8) 0.001(9) 0.008(9)
C32 0.114(15) 0.070(12) 0.131(18) -0.012(12) 0.015(14) -0.053(11)
C33 0.17(2) 0.136(18) 0.090(17) -0.020(14) 0.067(15) -0.082(17)
C34 0.084(12) 0.066(11) 0.064(12) 0.006(9) -0.001(10) 0.004(10)
C35 0.073(11) 0.043(8) 0.075(11) -0.001(8) 0.013(9) 0.004(8)
C36 0.059(10) 0.032(7) 0.064(10) 0.001(7) 0.010(8) -0.009(8)
C37 0.076(11) 0.055(9) 0.053(10) -0.008(8) 0.022(9) 0.020(9)
C38 0.070(10) 0.035(8) 0.047(9) -0.004(7) -0.018(7) 0.006(7)
C39 0.123(14) 0.060(10) 0.075(12) 0.007(9) 0.039(11) 0.042(10)
C40 0.096(13) 0.045(9) 0.099(13) 0.026(9) -0.048(10) -0.008(9)
C41 0.047(10) 0.044(9) 0.086(13) 0.009(9) -0.006(9) 0.011(8)
C42 0.082(12) 0.090(12) 0.075(12) 0.023(10) 0.013(10) 0.043(10)
C43 0.118(16) 0.110(15) 0.111(16) -0.032(13) 0.084(14) -0.044(13)
C44 0.103(14) 0.067(11) 0.109(16) -0.018(10) 0.002(12) -0.037(11)
C45 0.110(14) 0.053(11) 0.120(15) 0.015(11) -0.040(12) -0.032(11)
C46 0.118(15) 0.093(13) 0.058(12) 0.029(10) 0.034(11) 0.037(12)
C47 0.131(17) 0.092(13) 0.100(16) -0.019(11) 0.029(13) -0.038(13)
C58 0.106(14) 0.076(12) 0.080(13) -0.019(10) 0.043(11) -0.035(11)
O1_1 0.202(14) 0.100(9) 0.137(11) 0.043(9) 0.065(10) 0.084(9)
C1_1 0.40(3) 0.128(18) 0.22(2) 0.020(17) 0.21(2) 0.06(2)
C2_1 0.59(5) 0.21(3) 0.32(3) 0.00(3) 0.16(4) 0.08(3)
C3_1 0.71(8) 0.43(6) 0.42(5) 0.02(5) 0.09(6) -0.04(6)
O1_2 0.169(13) 0.077(9) 0.204(14) 0.047(9) -0.103(11) -0.020(9)
C1_2 0.22(3) 0.074(14) 0.29(4) 0.07(2) -0.15(3) -0.020(17)
C2_2 0.46(7) 0.20(3) 0.15(3) 0.12(2) -0.09(3) -0.20(4)
C3_2 0.51(8) 0.54(7) 0.34(5) 0.17(5) 0.00(5) -0.16(6)
O1_3 0.081(8) 0.121(9) 0.109(9) -0.058(8) 0.027(7) -0.045(7)
C1_3 0.087(13) 0.123(15) 0.126(17) -0.068(13) 0.036(12) -0.028(12)
C2_3 0.14(2) 0.152(19) 0.14(2) -0.066(17) 0.066(17) -0.042(16)
C3_3 0.22(3) 0.44(5) 0.13(2) -0.12(3) 0.01(2) -0.11(3)
O1_4 0.099(9) 0.075(7) 0.110(9) 0.038(7) -0.021(7) -0.003(7)
C1_4 0.085(14) 0.087(12) 0.145(17) 0.049(12) -0.018(12) -0.007(11)
C2_4 0.115(17) 0.102(15) 0.15(2) 0.031(14) -0.049(15) -0.046(13)
C3_4 0.21(3) 0.20(3) 0.19(3) 0.06(2) -0.08(2) -0.11(2)
O1_5 0.233(16) 0.157(12) 0.175(15) -0.065(11) 0.151(13) -0.096(12)
C1_5 0.34(3) 0.19(2) 0.28(3) -0.01(2) 0.09(3) -0.14(2)
C2_5 0.44(4) 0.24(3) 0.28(3) -0.04(3) 0.06(3) -0.14(3)
C3_5 0.41(5) 0.29(4) 0.41(5) -0.03(4) 0.04(4) -0.25(4)
O1_6 0.247(19) 0.27(2) 0.146(15) -0.093(14) 0.094(14) -0.167(17)
C1_6 0.52(10) 0.37(6) 0.15(4) -0.18(4) 0.06(5) -0.14(7)
C2_6 0.57(9) 0.44(5) 0.20(3) -0.20(3) 0.06(4) -0.07(6)
C3_6 0.77(10) 0.73(9) 0.43(7) 0.04(6) -0.12(7) 0.03(8)
O1_7 0.112(10) 0.044(7) 0.039(8) 0.023(6) 0.000 0.000
C1_7 0.24(3) 0.078(17) 0.14(2) 0.023(18) 0.000 0.000
C2_7 0.60(7) 0.20(4) 0.13(3) -0.06(3) 0.000 0.000
O1_8 0.079(8) 0.104(8) 0.061(7) 0.015(6) -0.017(6) 0.003(6)
C1_8 0.11(2) 0.35(4) 0.44(5) 0.30(4) 0.05(3) 0.07(3)
C2_8 0.38(5) 0.45(5) 0.39(5) 0.25(4) 0.05(4) 0.15(5)
O1_9 0.086(8) 0.083(8) 0.152(11) -0.006(7) -0.028(7) -0.050(6)
C1_9 0.30(3) 0.29(3) 0.42(4) 0.00(3) 0.04(3) -0.02(3)
C2_9 0.33(5) 0.54(6) 0.67(7) 0.17(6) 0.12(5) -0.08(5)
O1_10 0.107(13) 0.182(17) 0.131(15) -0.116(13) 0.000 0.000
C1_10 0.25(3) 0.44(4) 0.33(4) -0.02(4) 0.000 0.000
C2_10 0.27(5) 0.66(7) 0.17(4) 0.23(5) 0.000 0.000
O1_11 0.202(19) 0.075(11) 0.113(14) 0.051(10) 0.000 0.000
O1_12 0.129(11) 0.119(9) 0.154(12) -0.004(8) -0.026(9) -0.068(9)
O1_13 0.20(2) 0.128(15) 0.093(13) -0.053(11) 0.000 0.000
O1_14 0.137(11) 0.125(10) 0.162(12) 0.002(9) -0.096(10) 0.006(9)

loop_
_atom_type_symbol
_atom_type_description
_atom_type_scat_dispersion_real
_atom_type_scat_dispersion_imag
_atom_type_scat_source
C C 0.0033 0.0016 'International Tables Vol C Tables 4.2.6.8 and 6.1.1.4'
H H 0.0000 0.0000 'International Tables Vol C Tables 4.2.6.8 and 6.1.1.4'
N N 0.0061 0.0033 'International Tables Vol C Tables 4.2.6.8 and 6.1.1.4'
O O 0.0106 0.0060 'International Tables Vol C Tables 4.2.6.8 and 6.1.1.4'
Cu Cu 0.3201 1.2651 'International Tables Vol C Tables 4.2.6.8 and 6.1.1.4'

loop_
_geom_angle_atom_site_label_1
_geom_angle_atom_site_label_2
_geom_angle_atom_site_label_3
_geom_angle
_geom_angle_site_symmetry_1
_geom_angle_site_symmetry_3
O10 Cu1 O12 90.2(4) . .
O10 Cu1 O15 169.1(4) . .
O12 Cu1 O15 89.8(4) . .
O10 Cu1 O18 88.1(4) . .
O12 Cu1 O18 167.1(4) . .
O15 Cu1 O18 89.4(4) . .
O10 Cu1 O1_9 94.4(4) . .
O12 Cu1 O1_9 94.9(4) . .
O15 Cu1 O1_9 96.5(4) . .
O18 Cu1 O1_9 98.0(4) . .
O10 Cu1 Cu5 85.4(3) . .
O12 Cu1 Cu5 83.1(3) . .
O15 Cu1 Cu5 83.8(3) . .
O18 Cu1 Cu5 84.0(3) . .
O1_9 Cu1 Cu5 178.0(3) . .
O4 Cu2 O2 170.6(4) 11_655 3
O4 Cu2 O5 89.3(4) 11_655 3
O2 Cu2 O5 89.8(4) 3 3
O4 Cu2 O1 90.8(4) 11_655 .
O2 Cu2 O1 88.2(4) 3 .
O5 Cu2 O1 168.3(4) 3 .
O4 Cu2 O1_8 95.0(4) 11_655 .
O2 Cu2 O1_8 94.3(4) 3 .
O5 Cu2 O1_8 97.9(4) 3 .
O1 Cu2 O1_8 93.8(4) . .
O4 Cu2 Cu3 84.5(3) 11_655 .
O2 Cu2 Cu3 86.1(3) 3 .
O5 Cu2 Cu3 83.4(3) 3 .
O1 Cu2 Cu3 85.0(3) . .
O1_8 Cu2 Cu3 178.7(3) . .
O9 Cu3 O6 90.2(4) . 11_655
O9 Cu3 O7 167.9(4) . 3
O6 Cu3 O7 89.1(4) 11_655 3
O9 Cu3 O8 89.8(4) . 3
O6 Cu3 O8 168.1(4) 11_655 3
O7 Cu3 O8 88.4(4) 3 3
O9 Cu3 O1_14 94.2(4) . .
O6 Cu3 O1_14 98.9(5) 11_655 .
O7 Cu3 O1_14 97.9(5) 3 .
O8 Cu3 O1_14 93.0(5) 3 .
O9 Cu3 Cu2 82.8(3) . .
O6 Cu3 Cu2 84.7(3) 11_655 .
O7 Cu3 Cu2 85.1(3) 3 .
O8 Cu3 Cu2 83.5(3) 3 .
O1_14 Cu3 Cu2 175.4(4) . .
O24 Cu4 O24 90.3(5) . 11_655
O24 Cu4 O20 90.3(4) . .
O24 Cu4 O20 168.8(4) 11_655 .
O24 Cu4 O20 168.8(4) . 11_655
O24 Cu4 O20 90.3(4) 11_655 11_655
O20 Cu4 O20 87.0(5) . 11_655
O24 Cu4 O1_7 95.5(3) . .
O24 Cu4 O1_7 95.5(3) 11_655 .
O20 Cu4 O1_7 95.6(3) . .
O20 Cu4 O1_7 95.6(3) 11_655 .
O24 Cu4 Cu7 82.5(3) . .
O24 Cu4 Cu7 82.5(3) 11_655 .
O20 Cu4 Cu7 86.5(2) . .
O20 Cu4 Cu7 86.5(2) 11_655 .
O1_7 Cu4 Cu7 177.2(4) . .
O14 Cu5 O11 89.7(4) . .
O14 Cu5 O16 88.9(4) . .
O11 Cu5 O16 167.8(4) . .
O14 Cu5 O17 169.9(4) . .
O11 Cu5 O17 88.9(4) . .
O16 Cu5 O17 90.4(4) . .
O14 Cu5 O1_12 95.4(4) . .
O11 Cu5 O1_12 96.0(4) . .
O16 Cu5 O1_12 96.2(4) . .
O17 Cu5 O1_12 94.7(4) . .
O14 Cu5 Cu1 86.1(3) . .
O11 Cu5 Cu1 83.1(3) . .
O16 Cu5 Cu1 84.7(3) . .
O17 Cu5 Cu1 83.9(3) . .
O1_12 Cu5 Cu1 178.3(3) . .
O22 Cu6 O22 90.2(6) 11_655 .
O22 Cu6 O13 89.3(4) 11_655 .
O22 Cu6 O13 167.6(4) . .
O22 Cu6 O13 167.6(4) 11_655 11_655
O22 Cu6 O13 89.3(4) . 11_655
O13 Cu6 O13 88.6(6) . 11_655
O22 Cu6 O1_10 98.9(5) 11_655 .
O22 Cu6 O1_10 98.9(5) . .
O13 Cu6 O1_10 93.4(5) . .
O13 Cu6 O1_10 93.4(5) 11_655 .
O22 Cu6 Cu8 84.0(3) 11_655 .
O22 Cu6 Cu8 84.0(3) . .
O13 Cu6 Cu8 83.7(3) . .
O13 Cu6 Cu8 83.7(3) 11_655 .
O1_10 Cu6 Cu8 175.9(6) . .
O19 Cu7 O19 88.3(5) 11_655 .
O19 Cu7 O21 167.3(4) 11_655 .
O19 Cu7 O21 90.3(4) . .
O19 Cu7 O21 90.3(4) 11_655 11_655
O19 Cu7 O21 167.3(4) . 11_655
O21 Cu7 O21 88.3(5) . 11_655
O19 Cu7 O1_11 98.1(4) 11_655 .
O19 Cu7 O1_11 98.1(4) . .
O21 Cu7 O1_11 94.6(4) . .
O21 Cu7 O1_11 94.6(4) 11_655 .
O19 Cu7 Cu4 85.1(3) 11_655 .
O19 Cu7 Cu4 85.1(3) . .
O21 Cu7 Cu4 82.3(3) . .
O21 Cu7 Cu4 82.3(3) 11_655 .
O1_11 Cu7 Cu4 175.6(5) . .
O3 Cu8 O3 91.9(6) . 11_655
O3 Cu8 O23 87.8(4) . 11_655
O3 Cu8 O23 168.4(4) 11_655 11_655
O3 Cu8 O23 168.4(4) . .
O3 Cu8 O23 87.8(4) 11_655 .
O23 Cu8 O23 90.2(6) 11_655 .
O3 Cu8 O1_13 94.7(4) . .
O3 Cu8 O1_13 94.7(4) 11_655 .
O23 Cu8 O1_13 96.9(4) 11_655 .
O23 Cu8 O1_13 96.9(4) . .
O3 Cu8 Cu6 84.8(3) . .
O3 Cu8 Cu6 84.8(3) 11_655 .
O23 Cu8 Cu6 83.6(3) 11_655 .
O23 Cu8 Cu6 83.6(3) . .
O1_13 Cu8 Cu6 179.4(5) . .
C28 O1 Cu2 122.3(9) . .
C6 O2 Cu2 119.6(9) . 3
C2 O3 Cu8 123.3(10) . .
C1 O4 Cu2 122.7(10) . 11_655
C13 O5 Cu2 123.0(9) . 3
C1 O6 Cu3 121.8(10) . 11_655
C13 O7 Cu3 121.1(9) . 3
C6 O8 Cu3 122.5(9) . 3
C28 O9 Cu3 125.7(9) . .
C5 O10 Cu1 121.1(9) . .
C5 O11 Cu5 123.0(8) . .
C7 O12 Cu1 121.5(9) . .
C2 O13 Cu6 121.5(9) . .
C7 O14 Cu5 121.8(9) . .
C12 O15 Cu1 123.3(9) . .
C12 O16 Cu5 122.1(9) . .
C14 O17 Cu5 124.0(9) . .
C14 O18 Cu1 122.3(8) . .
C3 O19 Cu7 121.2(9) . .
C4 O20 Cu4 119.7(8) . .
C4 O21 Cu7 124.3(8) . .
C41 O22 Cu6 121.4(10) . .
C41 O23 Cu8 123.3(9) . .
C3 O24 Cu4 125.5(10) . .
O6 C1 O4 126.3(15) . .
O6 C1 C23 116.2(15) . .
O4 C1 C23 117.6(16) . .
O3 C2 O13 126.3(14) . .
O3 C2 C11 118.3(14) . .
O13 C2 C11 115.5(14) . .
O24 C3 O19 125.6(14) . .
O24 C3 C26 118.0(14) . .
O19 C3 C26 116.4(13) . .
O20 C4 O21 127.2(13) . .
O20 C4 C31 119.0(13) . .
O21 C4 C31 113.7(12) . .
O10 C5 O11 126.8(13) . .
O10 C5 C19 116.9(14) . .
O11 C5 C19 116.3(13) . .
O8 C6 O2 127.6(13) . .
O8 C6 C37 117.7(14) . .
O2 C6 C37 114.7(14) . .
O14 C7 O12 127.1(13) . .
O14 C7 C30 119.9(12) . .
O12 C7 C30 113.0(14) . .
C18 C8 C39 118.2(13) . .
C18 C8 C13 121.5(13) . .
C39 C8 C13 120.2(13) . .
C22 C9 C20 118.4(13) . .
C22 C9 C12 120.3(14) . .
C20 C9 C12 121.3(13) . .
C37 C10 C19 123.7(13) . .
C20 C11 C21 119.6(13) . .
C20 C11 C2 119.6(13) . .
C21 C11 C2 120.8(14) . .
O15 C12 O16 125.9(13) . .
O15 C12 C9 117.5(13) . .
O16 C12 C9 116.6(13) . .
O5 C13 O7 127.2(14) . .
O5 C13 C8 118.0(14) . .
O7 C13 C8 114.9(13) . .
O17 C14 O18 125.1(13) . .
O17 C14 C15 117.8(12) . .
O18 C14 C15 117.0(13) . .
C40 C15 C16 117.7(13) . .
C40 C15 C14 121.7(13) . .
C16 C15 C14 120.6(13) . .
C31 C16 C15 125.0(13) . .
O1_3 C17 C21 125.3(14) . .
O1_3 C17 C22 114.7(14) . .
C21 C17 C22 120.0(13) . .
C8 C18 C26 122.4(14) . .
C44 C19 C10 113.7(15) . .
C44 C19 C5 123.3(14) . .
C10 C19 C5 122.9(14) . .
C9 C20 C11 121.5(13) . .
C17 C21 C11 119.2(13) . .
C9 C22 C17 121.2(13) . .
C35 C23 C32 117.3(15) . .
C35 C23 C1 122.6(16) . .
C32 C23 C1 120.0(16) . .
C36 C24 C25 117.2(12) . .
C27 C25 C24 122.1(12) . .
C27 C25 O1_4 113.1(13) . .
C24 C25 O1_4 124.8(13) . .
C42 C26 C18 117.0(14) . .
C42 C26 C3 120.3(14) . .
C18 C26 C3 122.7(14) . .
C30 C27 C25 119.9(12) . .
O1 C28 O9 124.1(13) . .
O1 C28 C36 119.0(13) . .
O9 C28 C36 116.9(13) . .
C45 C29 C31 119.4(14) . .
C27 C30 C38 119.2(13) . .
C27 C30 C7 122.6(12) . .
C38 C30 C7 117.9(13) . .
C16 C31 C29 115.0(14) . .
C16 C31 C4 124.0(13) . .
C29 C31 C4 120.9(13) . .
C33 C32 C23 121.4(16) . .
C32 C33 C47 120.9(17) . .
C32 C33 O1_6 125.0(18) . .
C47 C33 O1_6 113.6(19) . .
C35 C34 C47 117.3(15) . .
C35 C34 C41 122.4(15) . .
C47 C34 C41 120.2(16) . .
C23 C35 C34 123.1(15) . .
C24 C36 C38 122.2(12) . .
C24 C36 C28 119.7(13) . .
C38 C36 C28 118.1(13) . .
C58 C37 C10 119.0(14) . .
C58 C37 C6 122.1(14) . .
C10 C37 C6 118.9(14) . .
C30 C38 C36 119.3(12) . .
C8 C39 C46 119.9(14) . .
C15 C40 C45 119.9(14) . .
O23 C41 O22 127.6(14) . .
O23 C41 C34 115.4(14) . .
O22 C41 C34 117.0(15) . .
C46 C42 C26 119.1(14) . .
C58 C43 O1_5 124.4(16) . .
C58 C43 C44 122.7(15) . .
O1_5 C43 C44 112.2(17) . .
C43 C44 C19 121.3(14) . .
C40 C45 C29 122.8(13) . .
C40 C45 O1_2 117.1(14) . .
C29 C45 O1_2 120.1(15) . .
C42 C46 C39 123.3(14) . .
C42 C46 O1_1 122.3(15) . .
C39 C46 O1_1 114.4(15) . .
C33 C47 C34 119.7(17) . .
C43 C58 C37 119.2(15) . .
C46 O1_1 C1_1 115.6(14) . .
O1_1 C1_1 C2_1 106.7(16) . .
C3_1 C2_1 C1_1 119(3) . .
C45 O1_2 C1_2 120.3(14) . .
O1_2 C1_2 C2_2 112.4(16) . .
C3_2 C2_2 C1_2 124(3) . .
C17 O1_3 C1_3 117.3(12) . .
O1_3 C1_3 C2_3 106.0(12) . .
C3_3 C2_3 C1_3 125(2) . .
C1_4 O1_4 C25 119.6(11) . .
O1_4 C1_4 C2_4 107.5(12) . .
C3_4 C2_4 C1_4 120(2) . .
C43 O1_5 C1_5 113.6(17) . .
O1_5 C1_5 C2_5 110(2) . .
C3_5 C2_5 C1_5 115(3) . .
C33 O1_6 C1_6 120(3) . .
O1_6 C1_6 C2_6 110(3) . .
C3_6 C2_6 C1_6 121(4) . .
C1_7 O1_7 Cu4 130.0(13) . .
O1_7 C1_7 C2_7 127(2) . .
C1_8 O1_8 Cu2 125.9(13) . .
O1_8 C1_8 C2_8 115(2) . .
C1_9 O1_9 Cu1 145.1(17) . .
O1_9 C1_9 C2_9 106(2) . .
C1_10 O1_10 Cu6 179(2) . .
O1_10 C1_10 C2_10 120(3) . .
O1_15 C1_15 C2_15 99(2) . .
C1_16 O1_16 C1_16 85(4) 11_655 .
O1_16 C1_16 C2_16 98(3) . .
O1_16 C1_16 C1_16 47.7(18) . 11_655
C2_16 C1_16 C1_16 51.2(18) . 11_655
C1_16 C2_16 C1_16 78(4) . 11_655
O1_17 C1_17 C2_17 103(3) . .
O1_17 C1_17 C2_17 99(5) . 3
C2_17 C1_17 C2_17 79(6) . 3
C1_17 C2_17 C1_17 100(6) . 3
O1_18 C1_18 C2_18 104(3) . .
O1_19 C1_19 C2_19 111(3) . .
O1_20 C1_20 C2_20 110(3) . .
C1_21 O1_21 C2_21 59.9(18) . 8_645
O1_21 C1_21 O1_21 178(10) 8_645 .
O1_21 C1_21 C2_21 113(2) 8_645 8_645
O1_21 C1_21 C2_21 68(3) . 8_645
O1_21 C1_21 C2_21 68(3) 8_645 .
O1_21 C1_21 C2_21 113(2) . .
C2_21 C1_21 C2_21 160(10) 8_645 .
C1_21 C2_21 O1_21 52.3(14) . 8_645
O1_22 C1_22 C2_22 108(3) . .
O1_22 C1_22 C1_22 121(3) . 11_655
C2_22 C1_22 C1_22 53(2) . 11_655
C1_22 C2_22 C1_22 74(5) 11_655 .

loop_
_geom_bond_atom_site_label_1
_geom_bond_atom_site_label_2
_geom_bond_distance
_geom_bond_site_symmetry_2
Cu1 O10 1.974(9) .
Cu1 O12 1.976(8) .
Cu1 O15 1.977(9) .
Cu1 O18 1.989(9) .
Cu1 O1_9 2.156(9) .
Cu1 Cu5 2.631(2) .
Cu2 O4 1.937(9) 11_655
Cu2 O2 1.953(9) 3
Cu2 O5 1.972(9) 3
Cu2 O1 1.995(8) .
Cu2 O1_8 2.145(10) .
Cu2 Cu3 2.636(2) .
Cu3 O9 1.956(8) .
Cu3 O6 1.962(10) 11_655
Cu3 O7 1.966(9) 3
Cu3 O8 1.967(9) 3
Cu3 O1_14 2.188(10) .
Cu4 O24 1.957(9) .
Cu4 O24 1.957(9) 11_655
Cu4 O20 1.970(9) .
Cu4 O20 1.970(9) 11_655
Cu4 O1_7 2.143(11) .
Cu4 Cu7 2.618(3) .
Cu5 O14 1.944(9) .
Cu5 O11 1.969(9) .
Cu5 O16 1.971(9) .
Cu5 O17 1.976(8) .
Cu5 O1_12 2.196(10) .
Cu6 O22 1.948(9) 11_655
Cu6 O22 1.948(9) .
Cu6 O13 1.965(9) .
Cu6 O13 1.965(9) 11_655
Cu6 O1_10 2.162(14) .
Cu6 Cu8 2.640(3) .
Cu7 O19 1.956(9) 11_655
Cu7 O19 1.956(9) .
Cu7 O21 1.972(9) .
Cu7 O21 1.972(9) 11_655
Cu7 O1_11 2.146(13) .
Cu8 O3 1.931(10) .
Cu8 O3 1.931(10) 11_655
Cu8 O23 1.937(10) 11_655
Cu8 O23 1.937(10) .
Cu8 O1_13 2.191(15) .
O1 C28 1.231(14) .
O2 C6 1.282(16) .
O2 Cu2 1.953(9) 3
O3 C2 1.234(16) .
O4 C1 1.280(17) .
O4 Cu2 1.937(9) 11_655
O5 C13 1.246(15) .
O5 Cu2 1.972(9) 3
O6 C1 1.264(17) .
O6 Cu3 1.962(10) 11_655
O7 C13 1.256(15) .
O7 Cu3 1.966(9) 3
O8 C6 1.260(16) .
O8 Cu3 1.967(9) 3
O9 C28 1.277(14) .
O10 C5 1.237(15) .
O11 C5 1.273(15) .
O12 C7 1.311(14) .
O13 C2 1.289(15) .
O14 C7 1.218(15) .
O15 C12 1.249(14) .
O16 C12 1.262(14) .
O17 C14 1.235(13) .
O18 C14 1.263(13) .
O19 C3 1.262(14) .
O20 C4 1.241(14) .
O21 C4 1.249(14) .
O22 C41 1.254(16) .
O23 C41 1.219(15) .
O24 C3 1.206(14) .
C1 C23 1.453(19) .
C2 C11 1.499(18) .
C3 C26 1.512(18) .
C4 C31 1.479(18) .
C5 C19 1.467(18) .
C6 C37 1.524(18) .
C7 C30 1.528(18) .
C8 C18 1.348(17) .
C8 C39 1.368(17) .
C8 C13 1.492(18) .
C9 C22 1.395(17) .
C9 C20 1.395(17) .
C9 C12 1.489(17) .
C10 C37 1.406(17) .
C10 C19 1.412(17) .
C11 C20 1.405(17) .
C11 C21 1.407(17) .
C14 C15 1.476(17) .
C15 C40 1.342(17) .
C15 C16 1.391(17) .
C16 C31 1.378(16) .
C17 O1_3 1.364(12) .
C17 C21 1.403(18) .
C17 C22 1.405(18) .
C18 C26 1.441(17) .
C19 C44 1.395(19) .
C23 C35 1.368(17) .
C23 C32 1.39(2) .
C24 C36 1.346(16) .
C24 C25 1.381(17) .
C25 C27 1.382(17) .
C25 O1_4 1.400(12) .
C26 C42 1.386(18) .
C27 C30 1.353(16) .
C28 C36 1.499(17) .
C29 C45 1.382(19) .
C29 C31 1.402(17) .
C30 C38 1.389(15) .
C32 C33 1.35(2) .
C33 C47 1.38(2) .
C33 O1_6 1.407(15) .
C34 C35 1.395(18) .
C34 C47 1.40(2) .
C34 C41 1.537(19) .
C36 C38 1.393(16) .
C37 C58 1.351(18) .
C39 C46 1.378(18) .
C40 C45 1.353(18) .
C42 C46 1.336(18) .
C43 C58 1.341(19) .
C43 O1_5 1.379(14) .
C43 C44 1.39(2) .
C45 O1_2 1.414(13) .
C46 O1_1 1.396(13) .
O1_1 C1_1 1.467(16) .
C1_1 C2_1 1.515(19) .
C2_1 C3_1 1.38(2) .
O1_2 C1_2 1.418(15) .
C1_2 C2_2 1.511(18) .
C2_2 C3_2 1.34(2) .
O1_3 C1_3 1.423(13) .
C1_3 C2_3 1.504(15) .
C2_3 C3_3 1.322(17) .
O1_4 C1_4 1.393(13) .
C1_4 C2_4 1.509(15) .
C2_4 C3_4 1.304(16) .
O1_5 C1_5 1.407(18) .
C1_5 C2_5 1.490(19) .
C2_5 C3_5 1.303(18) .
O1_6 C1_6 1.44(2) .
C1_6 C2_6 1.51(2) .
C2_6 C3_6 1.35(2) .
O1_7 C1_7 1.362(17) .
C1_7 C2_7 1.405(18) .
O1_8 C1_8 1.421(19) .
C1_8 C2_8 1.470(18) .
O1_9 C1_9 1.399(19) .
C1_9 C2_9 1.576(19) .
O1_10 C1_10 1.40(2) .
C1_10 C2_10 1.55(2) .
O1_15 C1_15 1.361(19) .
C1_15 C2_15 1.511(19) .
O1_16 C1_16 1.45(3) 11_655
O1_16 C1_16 1.45(3) .
C1_16 C2_16 1.56(2) .
C1_16 C1_16 1.96(8) 11_655
C2_16 C1_16 1.56(2) 11_655
O1_17 C1_17 1.41(2) .
C1_17 C2_17 1.55(2) .
C1_17 C2_17 1.83(8) 3
C2_17 C1_17 1.83(8) 3
O1_18 C1_18 1.40(2) .
C1_18 C2_18 1.51(2) .
O1_19 C1_19 1.40(2) .
C1_19 C2_19 1.52(2) .
O1_20 C1_20 1.41(2) .
C1_20 C2_20 1.52(2) .
O1_21 C1_21 1.40(2) .
O1_21 C2_21 1.63(6) 8_645
C1_21 O1_21 1.40(2) 8_645
C1_21 C2_21 1.53(2) 8_645
C1_21 C2_21 1.53(2) .
C2_21 O1_21 1.63(6) 8_645
O1_22 C1_22 1.41(2) .
C1_22 C2_22 1.53(2) .
C1_22 C1_22 1.84(10) 11_655
C2_22 C1_22 1.53(2) 11_655

loop_
_geom_torsion_atom_site_label_1
_geom_torsion_atom_site_label_2
_geom_torsion_atom_site_label_3
_geom_torsion_atom_site_label_4
_geom_torsion
_geom_torsion_site_symmetry_1
_geom_torsion_site_symmetry_4
O4 Cu2 Cu3 O9 91.2(4) 11_655 .
O2 Cu2 Cu3 O9 -88.7(4) 3 .
O5 Cu2 Cu3 O9 -178.9(4) 3 .
O1 Cu2 Cu3 O9 -0.2(4) . .
O1_8 Cu2 Cu3 O9 19(14) . .
O4 Cu2 Cu3 O6 0.3(4) 11_655 11_655
O2 Cu2 Cu3 O6 -179.5(4) 3 11_655
O5 Cu2 Cu3 O6 90.2(4) 3 11_655
O1 Cu2 Cu3 O6 -91.0(4) . 11_655
O1_8 Cu2 Cu3 O6 -72(14) . 11_655
O4 Cu2 Cu3 O7 -89.2(4) 11_655 3
O2 Cu2 Cu3 O7 90.9(4) 3 3
O5 Cu2 Cu3 O7 0.7(4) 3 3
O1 Cu2 Cu3 O7 179.5(4) . 3
O1_8 Cu2 Cu3 O7 -161(14) . 3
O4 Cu2 Cu3 O8 -178.2(4) 11_655 3
O2 Cu2 Cu3 O8 2.0(4) 3 3
O5 Cu2 Cu3 O8 -88.3(4) 3 3
O1 Cu2 Cu3 O8 90.5(4) . 3
O1_8 Cu2 Cu3 O8 110(14) . 3
O4 Cu2 Cu3 O1_14 140(4) 11_655 .
O2 Cu2 Cu3 O1_14 -39(4) 3 .
O5 Cu2 Cu3 O1_14 -130(4) 3 .
O1 Cu2 Cu3 O1_14 49(4) . .
O1_8 Cu2 Cu3 O1_14 69(14) . .
O10 Cu1 Cu5 O14 95.3(4) . .
O12 Cu1 Cu5 O14 4.5(4) . .
O15 Cu1 Cu5 O14 -86.1(4) . .
O18 Cu1 Cu5 O14 -176.2(4) . .
O1_9 Cu1 Cu5 O14 13(10) . .
O10 Cu1 Cu5 O11 5.1(4) . .
O12 Cu1 Cu5 O11 -85.7(4) . .
O15 Cu1 Cu5 O11 -176.3(4) . .
O18 Cu1 Cu5 O11 93.7(4) . .
O1_9 Cu1 Cu5 O11 -77(10) . .
O10 Cu1 Cu5 O16 -175.5(4) . .
O12 Cu1 Cu5 O16 93.7(4) . .
O15 Cu1 Cu5 O16 3.1(4) . .
O18 Cu1 Cu5 O16 -86.9(4) . .
O1_9 Cu1 Cu5 O16 102(10) . .
O10 Cu1 Cu5 O17 -84.5(4) . .
O12 Cu1 Cu5 O17 -175.3(4) . .
O15 Cu1 Cu5 O17 94.1(4) . .
O18 Cu1 Cu5 O17 4.0(4) . .
O1_9 Cu1 Cu5 O17 -167(10) . .
O10 Cu1 Cu5 O1_12 -54(13) . .
O12 Cu1 Cu5 O1_12 -145(13) . .
O15 Cu1 Cu5 O1_12 125(13) . .
O18 Cu1 Cu5 O1_12 35(13) . .
O1_9 Cu1 Cu5 O1_12 -136(16) . .
O24 Cu4 Cu7 O19 -90.0(4) . 11_655
O24 Cu4 Cu7 O19 1.3(4) 11_655 11_655
O20 Cu4 Cu7 O19 179.2(4) . 11_655
O20 Cu4 Cu7 O19 92.0(4) 11_655 11_655
O1_7 Cu4 Cu7 O19 -44.4(3) . 11_655
O24 Cu4 Cu7 O19 -1.3(4) . .
O24 Cu4 Cu7 O19 90.0(4) 11_655 .
O20 Cu4 Cu7 O19 -92.0(4) . .
O20 Cu4 Cu7 O19 -179.2(4) 11_655 .
O1_7 Cu4 Cu7 O19 44.4(3) . .
O24 Cu4 Cu7 O21 89.7(4) . .
O24 Cu4 Cu7 O21 -179.0(4) 11_655 .
O20 Cu4 Cu7 O21 -1.1(4) . .
O20 Cu4 Cu7 O21 -88.3(4) 11_655 .
O1_7 Cu4 Cu7 O21 135.3(3) . .
O24 Cu4 Cu7 O21 179.0(4) . 11_655
O24 Cu4 Cu7 O21 -89.7(4) 11_655 11_655
O20 Cu4 Cu7 O21 88.3(4) . 11_655
O20 Cu4 Cu7 O21 1.1(4) 11_655 11_655
O1_7 Cu4 Cu7 O21 -135.3(3) . 11_655
O24 Cu4 Cu7 O1_11 134.3(3) . .
O24 Cu4 Cu7 O1_11 -134.3(3) 11_655 .
O20 Cu4 Cu7 O1_11 43.6(3) . .
O20 Cu4 Cu7 O1_11 -43.6(3) 11_655 .
O1_7 Cu4 Cu7 O1_11 180.000(2) . .
O22 Cu6 Cu8 O3 -88.4(4) 11_655 .
O22 Cu6 Cu8 O3 -179.2(4) . .
O13 Cu6 Cu8 O3 1.6(4) . .
O13 Cu6 Cu8 O3 90.8(4) 11_655 .
O1_10 Cu6 Cu8 O3 46.2(3) . .
O22 Cu6 Cu8 O3 179.2(4) 11_655 11_655
O22 Cu6 Cu8 O3 88.4(4) . 11_655
O13 Cu6 Cu8 O3 -90.8(4) . 11_655
O13 Cu6 Cu8 O3 -1.6(4) 11_655 11_655
O1_10 Cu6 Cu8 O3 -46.2(3) . 11_655
O22 Cu6 Cu8 O23 -0.1(4) 11_655 11_655
O22 Cu6 Cu8 O23 -90.8(4) . 11_655
O13 Cu6 Cu8 O23 89.9(4) . 11_655
O13 Cu6 Cu8 O23 179.2(4) 11_655 11_655
O1_10 Cu6 Cu8 O23 134.5(3) . 11_655
O22 Cu6 Cu8 O23 90.8(4) 11_655 .
O22 Cu6 Cu8 O23 0.1(4) . .
O13 Cu6 Cu8 O23 -179.2(4) . .
O13 Cu6 Cu8 O23 -89.9(4) 11_655 .
O1_10 Cu6 Cu8 O23 -134.5(3) . .
O22 Cu6 Cu8 O1_13 -134.6(3) 11_655 .
O22 Cu6 Cu8 O1_13 134.6(3) . .
O13 Cu6 Cu8 O1_13 -44.6(3) . .
O13 Cu6 Cu8 O1_13 44.6(3) 11_655 .
O1_10 Cu6 Cu8 O1_13 0.00(7) . .
O4 Cu2 O1 C28 -82.0(11) 11_655 .
O2 Cu2 O1 C28 88.7(11) 3 .
O5 Cu2 O1 C28 8(3) 3 .
O1_8 Cu2 O1 C28 -177.1(11) . .
Cu3 Cu2 O1 C28 2.5(10) . .
O3 Cu8 O3 C2 86.1(12) 11_655 .
O23 Cu8 O3 C2 -82.3(11) 11_655 .
O23 Cu8 O3 C2 -2(3) . .
O1_13 Cu8 O3 C2 -179.0(11) . .
Cu6 Cu8 O3 C2 1.5(11) . .
O6 Cu3 O9 C28 82.5(10) 11_655 .
O7 Cu3 O9 C28 -4(2) 3 .
O8 Cu3 O9 C28 -85.6(10) 3 .
O1_14 Cu3 O9 C28 -178.6(11) . .
Cu2 Cu3 O9 C28 -2.1(10) . .
O12 Cu1 O10 C5 78.2(10) . .
O15 Cu1 O10 C5 -12(3) . .
O18 Cu1 O10 C5 -89.0(10) . .
O1_9 Cu1 O10 C5 173.2(10) . .
Cu5 Cu1 O10 C5 -4.9(10) . .
O14 Cu5 O11 C5 -93.3(10) . .
O16 Cu5 O11 C5 -10(2) . .
O17 Cu5 O11 C5 76.7(10) . .
O1_12 Cu5 O11 C5 171.3(10) . .
Cu1 Cu5 O11 C5 -7.3(9) . .
O10 Cu1 O12 C7 -92.3(9) . .
O15 Cu1 O12 C7 76.8(9) . .
O18 Cu1 O12 C7 -10(2) . .
O1_9 Cu1 O12 C7 173.4(9) . .
Cu5 Cu1 O12 C7 -6.9(9) . .
O22 Cu6 O13 C2 79.0(10) 11_655 .
O22 Cu6 O13 C2 -9(2) . .
O13 Cu6 O13 C2 -88.8(10) 11_655 .
O1_10 Cu6 O13 C2 177.9(10) . .
Cu8 Cu6 O13 C2 -5.0(10) . .
O11 Cu5 O14 C7 79.8(11) . .
O16 Cu5 O14 C7 -88.1(11) . .
O17 Cu5 O14 C7 -2(3) . .
O1_12 Cu5 O14 C7 175.8(11) . .
Cu1 Cu5 O14 C7 -3.3(10) . .
O10 Cu1 O15 C12 5(3) . .
O12 Cu1 O15 C12 -85.1(10) . .
O18 Cu1 O15 C12 81.9(10) . .
O1_9 Cu1 O15 C12 179.9(10) . .
Cu5 Cu1 O15 C12 -2.1(9) . .
O14 Cu5 O16 C12 80.8(10) . .
O11 Cu5 O16 C12 -3(2) . .
O17 Cu5 O16 C12 -89.2(9) . .
O1_12 Cu5 O16 C12 176.1(10) . .
Cu1 Cu5 O16 C12 -5.3(9) . .
O14 Cu5 O17 C14 -3(3) . .
O11 Cu5 O17 C14 -85.1(11) . .
O16 Cu5 O17 C14 82.7(11) . .
O1_12 Cu5 O17 C14 179.0(11) . .
Cu1 Cu5 O17 C14 -1.9(10) . .
O10 Cu1 O18 C14 77.7(10) . .
O12 Cu1 O18 C14 -5(2) . .
O15 Cu1 O18 C14 -91.7(10) . .
O1_9 Cu1 O18 C14 171.8(10) . .
Cu5 Cu1 O18 C14 -7.9(10) . .
O19 Cu7 O19 C3 87.8(11) 11_655 .
O21 Cu7 O19 C3 -79.6(11) . .
O21 Cu7 O19 C3 4(2) 11_655 .
O1_11 Cu7 O19 C3 -174.3(10) . .
Cu4 Cu7 O19 C3 2.6(10) . .
O24 Cu4 O20 C4 -80.7(10) . .
O24 Cu4 O20 C4 12(3) 11_655 .
O20 Cu4 O20 C4 88.5(10) 11_655 .
O1_7 Cu4 O20 C4 -176.2(10) . .
Cu7 Cu4 O20 C4 1.8(9) . .
O19 Cu7 O21 C4 2(2) 11_655 .
O19 Cu7 O21 C4 85.7(11) . .
O21 Cu7 O21 C4 -81.7(11) 11_655 .
O1_11 Cu7 O21 C4 -176.2(10) . .
Cu4 Cu7 O21 C4 0.7(10) . .
O22 Cu6 O22 C41 -85.8(11) 11_655 .
O13 Cu6 O22 C41 2(3) . .
O13 Cu6 O22 C41 81.8(10) 11_655 .
O1_10 Cu6 O22 C41 175.2(11) . .
Cu8 Cu6 O22 C41 -1.9(10) . .
O3 Cu8 O23 C41 6(3) . .
O3 Cu8 O23 C41 -83.2(11) 11_655 .
O23 Cu8 O23 C41 85.3(11) 11_655 .
O1_13 Cu8 O23 C41 -177.7(11) . .
Cu6 Cu8 O23 C41 1.8(11) . .
O24 Cu4 O24 C3 -82.0(12) 11_655 .
O20 Cu4 O24 C3 86.8(12) . .
O20 Cu4 O24 C3 11(3) 11_655 .
O1_7 Cu4 O24 C3 -177.5(11) . .
Cu7 Cu4 O24 C3 0.4(11) . .
Cu3 O6 C1 O4 -3(2) 11_655 .
Cu3 O6 C1 C23 177.5(9) 11_655 .
Cu2 O4 C1 O6 2(2) 11_655 .
Cu2 O4 C1 C23 -178.0(9) 11_655 .
Cu8 O3 C2 O13 -6(2) . .
Cu8 O3 C2 C11 173.0(8) . .
Cu6 O13 C2 O3 8.2(19) . .
Cu6 O13 C2 C11 -171.0(8) . .
Cu4 O24 C3 O19 2(2) . .
Cu4 O24 C3 C26 -176.9(9) . .
Cu7 O19 C3 O24 -3(2) . .
Cu7 O19 C3 C26 175.2(8) . .
Cu4 O20 C4 O21 -2.0(19) . .
Cu4 O20 C4 C31 178.7(9) . .
Cu7 O21 C4 O20 1(2) . .
Cu7 O21 C4 C31 179.9(8) . .
Cu1 O10 C5 O11 0.9(19) . .
Cu1 O10 C5 C19 179.6(8) . .
Cu5 O11 C5 O10 6.2(19) . .
Cu5 O11 C5 C19 -172.6(8) . .
Cu3 O8 C6 O2 -9(2) 3 .
Cu3 O8 C6 C37 170.7(8) 3 .
Cu2 O2 C6 O8 11.2(19) 3 .
Cu2 O2 C6 C37 -168.3(8) 3 .
Cu5 O14 C7 O12 -1.2(19) . .
Cu5 O14 C7 C30 179.5(8) . .
Cu1 O12 C7 O14 7.2(18) . .
Cu1 O12 C7 C30 -173.4(8) . .
O3 C2 C11 C20 -3.4(19) . .
O13 C2 C11 C20 175.9(12) . .
O3 C2 C11 C21 176.4(13) . .
O13 C2 C11 C21 -4.4(19) . .
Cu1 O15 C12 O16 -1.4(18) . .
Cu1 O15 C12 C9 178.5(8) . .
Cu5 O16 C12 O15 5.7(18) . .
Cu5 O16 C12 C9 -174.2(8) . .
C22 C9 C12 O15 4.0(18) . .
C20 C9 C12 O15 -174.9(11) . .
C22 C9 C12 O16 -176.1(12) . .
C20 C9 C12 O16 5.0(17) . .
Cu2 O5 C13 O7 -5(2) 3 .
Cu2 O5 C13 C8 174.6(9) 3 .
Cu3 O7 C13 O5 6(2) 3 .
Cu3 O7 C13 C8 -173.8(8) 3 .
C18 C8 C13 O5 -170.7(13) . .
C39 C8 C13 O5 6(2) . .
C18 C8 C13 O7 9(2) . .
C39 C8 C13 O7 -174.8(14) . .
Cu5 O17 C14 O18 -3.8(19) . .
Cu5 O17 C14 C15 177.8(9) . .
Cu1 O18 C14 O17 9.4(19) . .
Cu1 O18 C14 C15 -172.2(9) . .
O17 C14 C15 C40 173.1(14) . .
O18 C14 C15 C40 -5(2) . .
O17 C14 C15 C16 -9(2) . .
O18 C14 C15 C16 172.6(12) . .
C40 C15 C16 C31 3(2) . .
C14 C15 C16 C31 -175.4(12) . .
C39 C8 C18 C26 -1(2) . .
C13 C8 C18 C26 175.4(12) . .
C37 C10 C19 C44 2(2) . .
C37 C10 C19 C5 178.3(12) . .
O10 C5 C19 C44 -1(2) . .
O11 C5 C19 C44 178.0(13) . .
O10 C5 C19 C10 -177.1(12) . .
O11 C5 C19 C10 1.8(19) . .
C22 C9 C20 C11 0.3(19) . .
C12 C9 C20 C11 179.2(11) . .
C21 C11 C20 C9 2.1(19) . .
C2 C11 C20 C9 -178.2(11) . .
O1_3 C17 C21 C11 -179.7(14) . .
C22 C17 C21 C11 1(2) . .
C20 C11 C21 C17 -3(2) . .
C2 C11 C21 C17 177.7(13) . .
C20 C9 C22 C17 -2(2) . .
C12 C9 C22 C17 179.0(12) . .
O1_3 C17 C22 C9 -177.9(13) . .
C21 C17 C22 C9 2(2) . .
O6 C1 C23 C35 8(2) . .
O4 C1 C23 C35 -171.7(13) . .
O6 C1 C23 C32 -175.7(14) . .
O4 C1 C23 C32 5(2) . .
C36 C24 C25 C27 1(2) . .
C36 C24 C25 O1_4 178.5(13) . .
C8 C18 C26 C42 2(2) . .
C8 C18 C26 C3 -177.5(13) . .
O24 C3 C26 C42 -8(2) . .
O19 C3 C26 C42 173.7(14) . .
O24 C3 C26 C18 172.0(13) . .
O19 C3 C26 C18 -7(2) . .
C24 C25 C27 C30 -3(2) . .
O1_4 C25 C27 C30 178.6(13) . .
Cu2 O1 C28 O9 -4.9(19) . .
Cu2 O1 C28 C36 174.3(8) . .
Cu3 O9 C28 O1 4.8(19) . .
Cu3 O9 C28 C36 -174.3(8) . .
C25 C27 C30 C38 3(2) . .
C25 C27 C30 C7 176.9(12) . .
O14 C7 C30 C27 177.8(13) . .
O12 C7 C30 C27 -1.6(18) . .
O14 C7 C30 C38 -8.5(19) . .
O12 C7 C30 C38 172.0(11) . .
C15 C16 C31 C29 -2(2) . .
C15 C16 C31 C4 174.9(13) . .
C45 C29 C31 C16 -2(2) . .
C45 C29 C31 C4 -179.5(14) . .
O20 C4 C31 C16 -168.4(12) . .
O21 C4 C31 C16 12.2(19) . .
O20 C4 C31 C29 9(2) . .
O21 C4 C31 C29 -170.8(13) . .
C35 C23 C32 C33 2(3) . .
C1 C23 C32 C33 -174.2(18) . .
C23 C32 C33 C47 -4(3) . .
C23 C32 C33 O1_6 -176(2) . .
C32 C23 C35 C34 -1(2) . .
C1 C23 C35 C34 175.3(13) . .
C47 C34 C35 C23 1(2) . .
C41 C34 C35 C23 -175.6(12) . .
C25 C24 C36 C38 2(2) . .
C25 C24 C36 C28 -176.7(12) . .
O1 C28 C36 C24 10.2(19) . .
O9 C28 C36 C24 -170.6(12) . .
O1 C28 C36 C38 -168.3(12) . .
O9 C28 C36 C38 10.9(17) . .
C19 C10 C37 C58 -1(2) . .
C19 C10 C37 C6 -178.3(12) . .
O8 C6 C37 C58 -175.9(14) . .
O2 C6 C37 C58 4(2) . .
O8 C6 C37 C10 1.4(19) . .
O2 C6 C37 C10 -179.1(12) . .
C27 C30 C38 C36 -0.9(19) . .
C7 C30 C38 C36 -174.8(11) . .
C24 C36 C38 C30 -1.8(19) . .
C28 C36 C38 C30 176.8(11) . .
C18 C8 C39 C46 -1(2) . .
C13 C8 C39 C46 -177.5(15) . .
C16 C15 C40 C45 1(2) . .
C14 C15 C40 C45 179.5(15) . .
Cu8 O23 C41 O22 -4(2) . .
Cu8 O23 C41 C34 176.1(8) . .
Cu6 O22 C41 O23 4(2) . .
Cu6 O22 C41 C34 -176.1(8) . .
C35 C34 C41 O23 -9(2) . .
C47 C34 C41 O23 173.9(14) . .
C35 C34 C41 O22 170.9(13) . .
C47 C34 C41 O22 -6(2) . .
C18 C26 C42 C46 -1(2) . .
C3 C26 C42 C46 178.7(15) . .
C58 C43 C44 C19 -6(3) . .
O1_5 C43 C44 C19 -177.5(16) . .
C10 C19 C44 C43 1(2) . .
C5 C19 C44 C43 -175.0(16) . .
C15 C40 C45 C29 -6(3) . .
C15 C40 C45 O1_2 176.2(16) . .
C31 C29 C45 C40 6(3) . .
C31 C29 C45 O1_2 -175.8(15) . .
C26 C42 C46 C39 -1(3) . .
C26 C42 C46 O1_1 -179.5(16) . .
C8 C39 C46 C42 2(3) . .
C8 C39 C46 O1_1 -179.3(15) . .
C32 C33 C47 C34 4(3) . .
O1_6 C33 C47 C34 176.5(19) . .
C35 C34 C47 C33 -2(3) . .
C41 C34 C47 C33 174.5(17) . .
O1_5 C43 C58 C37 177.4(18) . .
C44 C43 C58 C37 7(3) . .
C10 C37 C58 C43 -3(3) . .
C6 C37 C58 C43 173.9(16) . .
C42 C46 O1_1 C1_1 0(3) . .
C39 C46 O1_1 C1_1 -179.0(19) . .
C46 O1_1 C1_1 C2_1 166(3) . .
O1_1 C1_1 C2_1 C3_1 -9(7) . .
C40 C45 O1_2 C1_2 170.5(19) . .
C29 C45 O1_2 C1_2 -7(3) . .
C45 O1_2 C1_2 C2_2 -80(3) . .
O1_2 C1_2 C2_2 C3_2 5(6) . .
C21 C17 O1_3 C1_3 3(2) . .
C22 C17 O1_3 C1_3 -177.2(14) . .
C17 O1_3 C1_3 C2_3 176.1(15) . .
O1_3 C1_3 C2_3 C3_3 -122(2) . .
C27 C25 O1_4 C1_4 169.4(14) . .
C24 C25 O1_4 C1_4 -9(2) . .
C25 O1_4 C1_4 C2_4 -177.8(14) . .
O1_4 C1_4 C2_4 C3_4 125(2) . .
C58 C43 O1_5 C1_5 1(3) . .
C44 C43 O1_5 C1_5 172(2) . .
C43 O1_5 C1_5 C2_5 124(3) . .
O1_5 C1_5 C2_5 C3_5 54(5) . .
C32 C33 O1_6 C1_6 2(4) . .
C47 C33 O1_6 C1_6 -170(3) . .
C33 O1_6 C1_6 C2_6 -77(5) . .
O1_6 C1_6 C2_6 C3_6 -95(7) . .
O24 Cu4 O1_7 C1_7 45.4(3) . .
O24 Cu4 O1_7 C1_7 -45.4(3) 11_655 .
O20 Cu4 O1_7 C1_7 136.2(3) . .
O20 Cu4 O1_7 C1_7 -136.2(3) 11_655 .
Cu7 Cu4 O1_7 C1_7 0.000(2) . .
Cu4 O1_7 C1_7 C2_7 0.0 . .
O4 Cu2 O1_8 C1_8 17.6(17) 11_655 .
O2 Cu2 O1_8 C1_8 -162.7(16) 3 .
O5 Cu2 O1_8 C1_8 -72.3(17) 3 .
O1 Cu2 O1_8 C1_8 108.8(16) . .
Cu3 Cu2 O1_8 C1_8 89(14) . .
Cu2 O1_8 C1_8 C2_8 59(3) . .
O10 Cu1 O1_9 C1_9 -137(3) . .
O12 Cu1 O1_9 C1_9 -47(3) . .
O15 Cu1 O1_9 C1_9 44(3) . .
O18 Cu1 O1_9 C1_9 134(3) . .
Cu5 Cu1 O1_9 C1_9 -55(12) . .
Cu1 O1_9 C1_9 C2_9 153(3) . .
O22 Cu6 O1_10 C1_10 134.2(4) 11_655 .
O22 Cu6 O1_10 C1_10 -134.2(4) . .
O13 Cu6 O1_10 C1_10 44.4(4) . .
O13 Cu6 O1_10 C1_10 -44.4(4) 11_655 .
Cu8 Cu6 O1_10 C1_10 0.0(2) . .
Cu6 O1_10 C1_10 C2_10 180.0(2) . .
C1_16 O1_16 C1_16 C2_16 -8(12) 11_655 .
O1_16 C1_16 C2_16 C1_16 8(12) . 11_655
O1_17 C1_17 C2_17 C1_17 88(5) . 3
C2_17 C1_17 C2_17 C1_17 -9(5) 3 3
C2_21 O1_21 C1_21 O1_21 -101(5) 8_645 8_645
C2_21 O1_21 C1_21 C2_21 159(16) 8_645 .
O1_21 C1_21 C2_21 O1_21 177(18) . 8_645
C2_21 C1_21 C2_21 O1_21 -95(6) 8_645 8_645
O1_22 C1_22 C2_22 C1_22 -115(4) . 11_655
